data_4064878
loop_
_publ_author_name
'Brunner, Henri'
'Ike, Hayato'
'Muschiol, Manfred'
'Tsuno, Takashi'
'Koyama, Kazuhiro'
'Kurosawa, Takaki'
'Zabel, Manfred'

_publ_section_title
;
 Diastereomer Ratio of Products as a Mechanistic Probe in Epimerization
 and Ligand Exchange of Chiral-at-Metal [CpFe(Prophos)NCMe]X (X = I, PF6)
;
_journal_issue 13
_journal_name_full Organometallics
_journal_page_first 3666
_journal_paper_doi 10.1021/om2003893
_journal_volume 30
_journal_year 2011
_chemical_absolute_configuration rm'
_chemical_compound_source 'synthesis as described'
_chemical_formula_moiety 'C34 H34 Fe N P2, F6 P, 2(C H2 Cl2)'
_chemical_formula_sum 'C36 H38 Cl4 F6 Fe N P3'
_chemical_formula_weight 889.23
_chemical_name_systematic ?
_space_group_IT_number 1
_symmetry_cell_setting triclinic
_symmetry_Int_Tables_number 1
_symmetry_space_group_name_Hall 'P 1'
_symmetry_space_group_name_H-M 'P 1'
_atom_sites_solution_hydrogens geom
_atom_sites_solution_primary direct
_atom_sites_solution_secondary difmap
_cell_angle_alpha 88.546(18)
_cell_angle_beta 68.285(15)
_cell_angle_gamma 71.508(16)
_cell_formula_units_Z 1
_cell_length_a 9.543(4)
_cell_length_b 10.217(5)
_cell_length_c 11.418(5)
_cell_measurement_reflns_used 7883
_cell_measurement_temperature 173(2)
_cell_measurement_theta_max 55.2
_cell_measurement_theta_min 6.02
_cell_measurement_wavelength 0.71073
_cell_volume 975.5(8)
_computing_molecular_graphics 'Ortep-3 for Windows (Farrugia, 1997)'
_computing_publication_material 'WinGX publication routines (Farrugia, 1999)'
_computing_structure_refinement 'SHELXL-97 (Sheldrick, 2008)'
_computing_structure_solution 'DIRDIF08 (Beurskens et al, 2008)'
_diffrn_ambient_temperature 173(2)
_diffrn_detector_area_resol_mean \w
_diffrn_measured_fraction_theta_full 0.988
_diffrn_measured_fraction_theta_max 0.988
_diffrn_measurement_device_type 'Rigaku RAXIS-RAPID'
_diffrn_radiation_monochromator graphite
_diffrn_radiation_probe x-ray
_diffrn_radiation_source 'fine-focus sealed tube'
_diffrn_radiation_type MoK\a
_diffrn_radiation_wavelength 0.71073
_diffrn_reflns_av_R_equivalents 0.0764
_diffrn_reflns_av_unetI/netI 0.1169
_diffrn_reflns_limit_h_max 12
_diffrn_reflns_limit_h_min -11
_diffrn_reflns_limit_k_max 13
_diffrn_reflns_limit_k_min -13
_diffrn_reflns_limit_l_max 14
_diffrn_reflns_limit_l_min -14
_diffrn_reflns_number 9600
_diffrn_reflns_theta_full 27.48
_diffrn_reflns_theta_max 27.48
_diffrn_reflns_theta_min 3.01
_exptl_absorpt_coefficient_mu 0.84
_exptl_absorpt_correction_T_max 0.8773
_exptl_absorpt_correction_T_min 0.8238
_exptl_absorpt_correction_type multi-scan
_exptl_crystal_colour red
_exptl_crystal_density_diffrn 1.514
_exptl_crystal_density_method 'not measured'
_exptl_crystal_description prism
_exptl_crystal_F_000 454
_exptl_crystal_size_max 0.24
_exptl_crystal_size_mid 0.2
_exptl_crystal_size_min 0.16
_refine_diff_density_max 0.476
_refine_diff_density_min -0.467
_refine_diff_density_rms 0.098
_refine_ls_abs_structure_details 'Flack H D (1983), Acta Cryst. A39, 876-881'
_refine_ls_abs_structure_Flack 0.03(2)
_refine_ls_extinction_method none
_refine_ls_goodness_of_fit_ref 1.066
_refine_ls_hydrogen_treatment constr
_refine_ls_matrix_type full
_refine_ls_number_parameters 461
_refine_ls_number_reflns 7230
_refine_ls_number_restraints 3
_refine_ls_restrained_S_all 1.066
_refine_ls_R_factor_all 0.0892
_refine_ls_R_factor_gt 0.0607
_refine_ls_shift/su_max 0
_refine_ls_shift/su_mean 0
_refine_ls_structure_factor_coef Fsqd
_refine_ls_weighting_details 'calc w=1/[\s^2^(Fo^2^)+(0.0549P)^2^+0.6523P] where P=(Fo^2^+2Fc^2^)/3'
_refine_ls_weighting_scheme calc
_refine_ls_wR_factor_gt 0.1386
_refine_ls_wR_factor_ref 0.1574
_reflns_number_gt 5391
_reflns_number_total 7230
_reflns_threshold_expression >2\s(I)
_cod_data_source_file om2003893_si_002.cif
_cod_data_source_block (SFe,RC)[CpFe(Prophos)NCMe]PF6
_cod_database_code 4064878

loop_
_symmetry_equiv_pos_as_xyz
'x, y, z'

loop_
_atom_site_label
_atom_site_type_symbol
_atom_site_fract_x
_atom_site_fract_y
_atom_site_fract_z
_atom_site_U_iso_or_equiv
_atom_site_adp_type
_atom_site_occupancy
_atom_site_symmetry_multiplicity
_atom_site_calc_flag
_atom_site_refinement_flags
Fe1 Fe 0.33907(8) 0.53905(8) 0.44519(7) 0.0196(2) Uani 1 1 d .
P1 P 0.60087(17) 0.48066(17) 0.35304(14) 0.0196(3) Uani 1 1 d .
P2 P 0.38120(18) 0.37232(17) 0.56749(14) 0.0210(3) Uani 1 1 d .
P3 P 0.7421(2) 0.9465(2) 0.74906(19) 0.0357(5) Uani 1 1 d .
Cl4 Cl 0.4952(2) 0.6496(2) 0.96611(18) 0.0485(5) Uani 1 1 d .
Cl3 Cl 0.7369(3) 0.4626(3) 0.7469(2) 0.0685(7) Uani 1 1 d .
Cl1 Cl 0.1470(3) -0.0681(3) 0.0984(3) 0.0820(9) Uani 1 1 d .
Cl2 Cl 0.3037(4) 0.0995(5) 0.1680(3) 0.1051(12) Uani 1 1 d .
F4 F 0.7193(5) 1.0994(5) 0.8002(4) 0.0470(12) Uani 1 1 d .
F2 F 0.5653(5) 1.0022(6) 0.7505(5) 0.0618(15) Uani 1 1 d .
F6 F 0.8104(6) 0.9846(5) 0.6071(4) 0.0494(12) Uani 1 1 d .
F1 F 0.7632(6) 0.7953(5) 0.6976(5) 0.0657(15) Uani 1 1 d .
F5 F 0.9188(5) 0.8930(6) 0.7473(5) 0.0560(13) Uani 1 1 d .
C11 C 0.7851(8) 0.7947(8) 0.3560(8) 0.0374(18) Uani 1 1 d .
H11 H 0.827 0.8282 0.4057 0.045 Uiso 1 1 calc R
F3 F 0.6759(6) 0.9090(6) 0.8911(5) 0.0673(15) Uani 1 1 d .
N1 N 0.3490(6) 0.6667(6) 0.5569(5) 0.0227(11) Uani 1 1 d .
C20 C 0.6431(8) 0.2686(7) 0.1801(6) 0.0277(15) Uani 1 1 d .
H20 H 0.5449 0.2658 0.2368 0.033 Uiso 1 1 calc R
C9 C 0.6756(7) 0.6279(7) 0.3138(6) 0.0247(14) Uani 1 1 d .
C2 C 0.2272(8) 0.4564(7) 0.3573(6) 0.0293(15) Uani 1 1 d .
H2 H 0.2504 0.3616 0.3414 0.035 Uiso 1 1 calc R
C19 C 0.7251(8) 0.1797(7) 0.0690(6) 0.0334(16) Uani 1 1 d .
H19 H 0.6812 0.117 0.0515 0.04 Uiso 1 1 calc R
C16 C 0.8562(8) 0.3652(8) 0.1194(6) 0.0300(15) Uani 1 1 d .
H16 H 0.9017 0.4271 0.1359 0.036 Uiso 1 1 calc R
C1 C 0.3013(8) 0.5373(8) 0.2769(6) 0.0311(16) Uani 1 1 d .
H1 H 0.381 0.5067 0.1966 0.037 Uiso 1 1 calc R
C24 C 0.1731(9) 0.0332(7) 0.5290(7) 0.0336(16) Uani 1 1 d .
H24 H 0.1271 -0.0305 0.5171 0.04 Uiso 1 1 calc R
C22 C 0.3965(8) 0.1148(7) 0.4671(6) 0.0316(15) Uani 1 1 d .
H22 H 0.5014 0.1049 0.415 0.038 Uiso 1 1 calc R
C15 C 0.7108(7) 0.3637(6) 0.2063(6) 0.0230(13) Uani 1 1 d .
C21 C 0.3078(8) 0.2296(7) 0.5580(6) 0.0269(14) Uani 1 1 d .
C25 C 0.0838(8) 0.1446(7) 0.6218(6) 0.0272(15) Uani 1 1 d .
H25 H -0.0208 0.1538 0.6744 0.033 Uiso 1 1 calc R
C8 C 0.8689(8) 0.3192(8) 0.4119(7) 0.0349(17) Uani 1 1 d .
H8A H 0.9196 0.3865 0.3765 0.052 Uiso 1 1 calc R
H8B H 0.8984 0.2465 0.347 0.052 Uiso 1 1 calc R
H8C H 0.9026 0.2807 0.4785 0.052 Uiso 1 1 calc R
C32 C 0.1587(7) 0.5453(7) 0.7860(6) 0.0284(15) Uani 1 1 d .
H32 H 0.1109 0.5913 0.7321 0.034 Uiso 1 1 calc R
C6 C 0.6871(7) 0.3895(7) 0.4658(6) 0.0245(14) Uani 1 1 d .
H6 H 0.6618 0.4596 0.5342 0.029 Uiso 1 1 calc R
C26 C 0.1507(8) 0.2419(7) 0.6359(6) 0.0260(14) Uani 1 1 d .
H26 H 0.0904 0.3167 0.6981 0.031 Uiso 1 1 calc R
C14 C 0.6561(8) 0.6958(8) 0.2119(6) 0.0299(15) Uani 1 1 d .
H14 H 0.61 0.6644 0.1644 0.036 Uiso 1 1 calc R
C4 C 0.1150(7) 0.6759(7) 0.4553(7) 0.0287(15) Uani 1 1 d .
H4 H 0.0504 0.7531 0.514 0.034 Uiso 1 1 calc R
C31 C 0.0929(9) 0.5941(9) 0.9143(7) 0.0408(18) Uani 1 1 d .
H31 H 0.0035 0.6736 0.9453 0.049 Uiso 1 1 calc R
C27 C 0.2940(8) 0.4297(7) 0.7382(6) 0.0269(14) Uani 1 1 d .
C23 C 0.3325(9) 0.0164(7) 0.4529(7) 0.0337(16) Uani 1 1 d .
H23 H 0.3943 -0.0606 0.3935 0.04 Uiso 1 1 calc R
C30 C 0.1614(11) 0.5236(10) 0.9949(7) 0.050(2) Uani 1 1 d .
H30 H 0.1184 0.5559 1.0804 0.06 Uiso 1 1 calc R
C7 C 0.5978(8) 0.2894(7) 0.5247(7) 0.0301(15) Uani 1 1 d .
H7A H 0.6182 0.2597 0.6 0.036 Uiso 1 1 calc R
H7B H 0.6366 0.2079 0.4651 0.036 Uiso 1 1 calc R
C12 C 0.7705(8) 0.8597(8) 0.2514(8) 0.0392(18) Uani 1 1 d .
H12 H 0.8046 0.9359 0.2294 0.047 Uiso 1 1 calc R
C18 C 0.8701(9) 0.1828(8) -0.0158(7) 0.0352(16) Uani 1 1 d .
H18 H 0.9241 0.1216 -0.0895 0.042 Uiso 1 1 calc R
C35 C 0.2836(11) 0.0234(11) 0.0457(8) 0.058(3) Uani 1 1 d .
H35A H 0.3871 -0.04 -0.0086 0.069 Uiso 1 1 calc R
H35B H 0.2479 0.0946 -0.0046 0.069 Uiso 1 1 calc R
C3 C 0.1080(7) 0.5421(8) 0.4700(6) 0.0268(14) Uani 1 1 d .
H3 H 0.0394 0.5138 0.5394 0.032 Uiso 1 1 calc R
C10 C 0.7370(8) 0.6790(8) 0.3868(7) 0.0340(17) Uani 1 1 d .
H10 H 0.7466 0.6358 0.4575 0.041 Uiso 1 1 calc R
C33 C 0.3506(8) 0.7436(7) 0.6281(6) 0.0288(15) Uani 1 1 d .
C36 C 0.7000(10) 0.5659(10) 0.8829(8) 0.050(2) Uani 1 1 d .
H36A H 0.7444 0.5081 0.9378 0.061 Uiso 1 1 calc R
H36B H 0.753 0.6348 0.8581 0.061 Uiso 1 1 calc R
C29 C 0.2933(11) 0.4055(10) 0.9486(7) 0.045(2) Uani 1 1 d .
H29 H 0.3377 0.3577 1.0038 0.054 Uiso 1 1 calc R
C17 C 0.9359(8) 0.2767(8) 0.0083(6) 0.0353(17) Uani 1 1 d .
H17 H 1.0329 0.2804 -0.0498 0.042 Uiso 1 1 calc R
C28 C 0.3613(9) 0.3564(8) 0.8204(6) 0.0350(16) Uani 1 1 d .
H28 H 0.4499 0.2762 0.79 0.042 Uiso 1 1 calc R
C13 C 0.7051(9) 0.8109(8) 0.1799(7) 0.0351(17) Uani 1 1 d .
H13 H 0.6937 0.855 0.1101 0.042 Uiso 1 1 calc R
C34 C 0.3525(12) 0.8358(9) 0.7212(8) 0.054(2) Uani 1 1 d .
H34A H 0.255 0.9134 0.7493 0.082 Uiso 1 1 calc R
H34B H 0.4417 0.8684 0.6838 0.082 Uiso 1 1 calc R
H34C H 0.3622 0.7867 0.7921 0.082 Uiso 1 1 calc R
C5 C 0.2363(9) 0.6758(8) 0.3363(7) 0.0343(17) Uani 1 1 d .
H5 H 0.2671 0.7511 0.3038 0.041 Uiso 1 1 calc R

loop_
_atom_site_aniso_label
_atom_site_aniso_U_11
_atom_site_aniso_U_22
_atom_site_aniso_U_33
_atom_site_aniso_U_23
_atom_site_aniso_U_13
_atom_site_aniso_U_12
Fe1 0.0190(4) 0.0205(5) 0.0202(5) 0.0030(4) -0.0071(4) -0.0083(4)
P1 0.0188(7) 0.0219(9) 0.0200(8) 0.0030(7) -0.0067(7) -0.0099(7)
P2 0.0221(8) 0.0188(9) 0.0199(8) 0.0032(7) -0.0049(7) -0.0077(7)
P3 0.0320(9) 0.0317(12) 0.0374(10) -0.0028(9) -0.0032(8) -0.0142(9)
Cl4 0.0447(11) 0.0579(14) 0.0383(10) 0.0057(10) -0.0120(9) -0.0155(10)
Cl3 0.0632(14) 0.0750(19) 0.0576(14) -0.0210(13) -0.0163(12) -0.0161(13)
Cl1 0.0463(13) 0.082(2) 0.114(2) 0.0400(19) -0.0244(15) -0.0265(13)
Cl2 0.104(2) 0.140(4) 0.0669(18) -0.016(2) -0.0279(18) -0.039(2)
F4 0.046(3) 0.041(3) 0.061(3) -0.007(2) -0.020(2) -0.023(2)
F2 0.040(3) 0.068(4) 0.085(4) -0.014(3) -0.023(3) -0.028(3)
F6 0.062(3) 0.047(3) 0.039(2) 0.010(2) -0.014(2) -0.024(2)
F1 0.078(4) 0.034(3) 0.069(3) -0.006(3) -0.001(3) -0.029(3)
F5 0.036(2) 0.064(4) 0.058(3) 0.012(3) -0.016(2) -0.007(2)
C11 0.031(4) 0.037(5) 0.056(5) 0.006(4) -0.020(4) -0.021(3)
F3 0.071(3) 0.078(4) 0.041(3) 0.011(3) 0.000(3) -0.034(3)
N1 0.021(2) 0.021(3) 0.022(3) 0.004(2) -0.006(2) -0.004(2)
C20 0.025(3) 0.026(4) 0.028(4) 0.000(3) -0.004(3) -0.010(3)
C9 0.025(3) 0.024(4) 0.026(3) 0.004(3) -0.010(3) -0.010(3)
C2 0.034(4) 0.025(4) 0.038(4) 0.005(3) -0.020(3) -0.014(3)
C19 0.040(4) 0.027(4) 0.036(4) -0.001(3) -0.012(3) -0.017(3)
C16 0.027(3) 0.035(4) 0.034(4) 0.008(3) -0.011(3) -0.018(3)
C1 0.029(3) 0.043(5) 0.023(3) 0.004(3) -0.013(3) -0.010(3)
C24 0.047(4) 0.022(4) 0.043(4) 0.013(3) -0.021(4) -0.023(3)
C22 0.032(3) 0.023(4) 0.027(3) 0.002(3) 0.004(3) -0.011(3)
C15 0.022(3) 0.016(3) 0.029(3) 0.004(3) -0.010(3) -0.004(3)
C21 0.029(3) 0.025(4) 0.031(4) 0.007(3) -0.012(3) -0.014(3)
C25 0.032(3) 0.030(4) 0.026(3) 0.010(3) -0.008(3) -0.022(3)
C8 0.030(3) 0.041(5) 0.034(4) 0.010(3) -0.018(3) -0.006(3)
C32 0.026(3) 0.028(4) 0.025(3) 0.001(3) 0.002(3) -0.014(3)
C6 0.026(3) 0.026(4) 0.024(3) 0.006(3) -0.011(3) -0.010(3)
C26 0.028(3) 0.021(4) 0.027(3) 0.000(3) -0.008(3) -0.008(3)
C14 0.033(4) 0.034(4) 0.021(3) 0.005(3) -0.008(3) -0.012(3)
C4 0.013(3) 0.027(4) 0.043(4) 0.002(3) -0.015(3) 0.001(3)
C31 0.038(4) 0.044(5) 0.034(4) -0.011(4) 0.001(3) -0.022(4)
C27 0.029(3) 0.032(4) 0.025(3) 0.001(3) -0.008(3) -0.018(3)
C23 0.047(4) 0.021(4) 0.035(4) 0.002(3) -0.011(3) -0.020(3)
C30 0.062(5) 0.077(7) 0.022(4) -0.002(4) -0.006(4) -0.048(5)
C7 0.031(3) 0.024(4) 0.035(4) 0.011(3) -0.011(3) -0.012(3)
C12 0.031(4) 0.025(4) 0.059(5) 0.004(4) -0.010(4) -0.015(3)
C18 0.044(4) 0.026(4) 0.028(4) 0.001(3) -0.012(3) -0.004(3)
C35 0.045(5) 0.070(7) 0.046(5) 0.015(5) -0.007(4) -0.016(5)
C3 0.019(3) 0.038(4) 0.028(3) 0.003(3) -0.013(3) -0.011(3)
C10 0.036(4) 0.031(4) 0.042(4) 0.011(3) -0.021(4) -0.014(3)
C33 0.034(4) 0.024(4) 0.030(3) 0.001(3) -0.015(3) -0.008(3)
C36 0.052(5) 0.056(6) 0.054(5) 0.008(4) -0.033(4) -0.017(4)
C29 0.063(5) 0.066(6) 0.031(4) 0.017(4) -0.026(4) -0.046(5)
C17 0.026(3) 0.047(5) 0.026(3) 0.004(3) -0.005(3) -0.009(3)
C28 0.037(4) 0.040(5) 0.030(4) 0.005(3) -0.012(3) -0.017(3)
C13 0.039(4) 0.030(4) 0.029(4) 0.011(3) -0.005(3) -0.013(3)
C34 0.086(6) 0.046(6) 0.046(5) -0.006(4) -0.043(5) -0.019(5)
C5 0.039(4) 0.037(5) 0.032(4) 0.018(3) -0.018(3) -0.016(3)

loop_
_atom_type_symbol
_atom_type_description
_atom_type_scat_dispersion_real
_atom_type_scat_dispersion_imag
_atom_type_scat_source
C C 0.0033 0.0016 'International Tables Vol C Tables 4.2.6.8 and 6.1.1.4'
H H 0 0 'International Tables Vol C Tables 4.2.6.8 and 6.1.1.4'
Cl Cl 0.1484 0.1585 'International Tables Vol C Tables 4.2.6.8 and 6.1.1.4'
F F 0.0171 0.0103 'International Tables Vol C Tables 4.2.6.8 and 6.1.1.4'
Fe Fe 0.3463 0.8444 'International Tables Vol C Tables 4.2.6.8 and 6.1.1.4'
N N 0.0061 0.0033 'International Tables Vol C Tables 4.2.6.8 and 6.1.1.4'
P P 0.1023 0.0942 'International Tables Vol C Tables 4.2.6.8 and 6.1.1.4'

loop_
_geom_angle_atom_site_label_1
_geom_angle_atom_site_label_2
_geom_angle_atom_site_label_3
_geom_angle
N1 Fe1 C2 155.1(2)
N1 Fe1 C1 138.6(3)
C2 Fe1 C1 38.5(3)
N1 Fe1 C5 100.5(3)
C2 Fe1 C5 66.2(3)
C1 Fe1 C5 39.8(3)
N1 Fe1 C3 115.8(2)
C2 Fe1 C3 40.2(3)
C1 Fe1 C3 66.0(3)
C5 Fe1 C3 66.2(3)
N1 Fe1 C4 90.4(2)
C2 Fe1 C4 65.7(3)
C1 Fe1 C4 65.7(3)
C5 Fe1 C4 39.4(3)
C3 Fe1 C4 38.5(3)
N1 Fe1 P1 86.97(16)
C2 Fe1 P1 116.8(2)
C1 Fe1 P1 95.27(19)
C5 Fe1 P1 108.5(2)
C3 Fe1 P1 157.00(19)
C4 Fe1 P1 146.6(2)
N1 Fe1 P2 90.80(16)
C2 Fe1 P2 97.7(2)
C1 Fe1 P2 130.6(2)
C5 Fe1 P2 161.4(2)
C3 Fe1 P2 95.63(19)
C4 Fe1 P2 126.7(2)
P1 Fe1 P2 86.65(7)
C15 P1 C9 102.6(3)
C15 P1 C6 103.9(3)
C9 P1 C6 106.1(3)
C15 P1 Fe1 120.6(2)
C9 P1 Fe1 114.6(2)
C6 P1 Fe1 107.7(2)
C21 P2 C27 103.3(3)
C21 P2 C7 104.9(3)
C27 P2 C7 106.6(3)
C21 P2 Fe1 116.8(2)
C27 P2 Fe1 114.9(2)
C7 P2 Fe1 109.5(2)
F1 P3 F5 90.5(3)
F1 P3 F2 90.2(3)
F5 P3 F2 179.2(3)
F1 P3 F3 90.1(3)
F5 P3 F3 89.8(3)
F2 P3 F3 90.6(3)
F1 P3 F6 90.4(3)
F5 P3 F6 89.5(3)
F2 P3 F6 90.1(3)
F3 P3 F6 179.2(3)
F1 P3 F4 179.4(3)
F5 P3 F4 90.0(3)
F2 P3 F4 89.3(3)
F3 P3 F4 90.2(3)
F6 P3 F4 89.4(3)
C12 C11 C10 119.9(7)
C33 N1 Fe1 177.6(5)
C19 C20 C15 119.2(6)
C10 C9 C14 119.4(6)
C10 C9 P1 123.0(5)
C14 C9 P1 117.4(5)
C1 C2 C3 108.9(6)
C1 C2 Fe1 71.4(4)
C3 C2 Fe1 71.5(4)
C18 C19 C20 121.1(6)
C15 C16 C17 121.5(7)
C2 C1 C5 108.9(6)
C2 C1 Fe1 70.0(4)
C5 C1 Fe1 70.7(4)
C25 C24 C23 120.2(6)
C23 C22 C21 121.6(6)
C16 C15 C20 118.6(6)
C16 C15 P1 122.7(5)
C20 C15 P1 118.6(5)
C26 C21 C22 118.2(6)
C26 C21 P2 118.8(5)
C22 C21 P2 122.6(5)
C26 C25 C24 119.7(6)
C27 C32 C31 120.7(7)
C7 C6 C8 112.6(6)
C7 C6 P1 107.5(4)
C8 C6 P1 115.8(4)
C25 C26 C21 120.9(6)
C9 C14 C13 120.3(7)
C3 C4 C5 109.3(7)
C3 C4 Fe1 70.5(3)
C5 C4 Fe1 69.7(4)
C30 C31 C32 119.6(8)
C32 C27 C28 119.7(6)
C32 C27 P2 119.4(5)
C28 C27 P2 121.0(5)
C22 C23 C24 119.3(7)
C29 C30 C31 120.0(7)
C6 C7 P2 110.9(5)
C13 C12 C11 119.6(7)
C19 C18 C17 120.0(7)
Cl2 C35 Cl1 112.7(5)
C4 C3 C2 106.6(6)
C4 C3 Fe1 71.0(3)
C2 C3 Fe1 68.3(3)
C9 C10 C11 120.6(7)
N1 C33 C34 177.6(7)
Cl4 C36 Cl3 111.5(4)
C30 C29 C28 121.0(7)
C16 C17 C18 119.5(6)
C29 C28 C27 119.0(7)
C12 C13 C14 120.2(7)
C4 C5 C1 106.2(7)
C4 C5 Fe1 70.9(4)
C1 C5 Fe1 69.5(4)

loop_
_geom_bond_atom_site_label_1
_geom_bond_atom_site_label_2
_geom_bond_distance
Fe1 N1 1.895(6)
Fe1 C2 2.065(6)
Fe1 C1 2.083(6)
Fe1 C5 2.099(7)
Fe1 C3 2.107(6)
Fe1 C4 2.114(6)
Fe1 P1 2.2014(19)
Fe1 P2 2.2076(19)
P1 C15 1.828(6)
P1 C9 1.840(7)
P1 C6 1.855(6)
P2 C21 1.827(7)
P2 C27 1.840(6)
P2 C7 1.842(7)
P3 F1 1.592(5)
P3 F5 1.592(5)
P3 F2 1.594(5)
P3 F3 1.594(5)
P3 F6 1.597(5)
P3 F4 1.602(5)
Cl4 C36 1.749(9)
Cl3 C36 1.758(9)
Cl1 C35 1.760(9)
Cl2 C35 1.715(10)
C11 C12 1.383(11)
C11 C10 1.391(10)
N1 C33 1.152(8)
C20 C19 1.385(10)
C20 C15 1.416(9)
C9 C10 1.374(10)
C9 C14 1.381(9)
C2 C1 1.369(9)
C2 C3 1.435(10)
C19 C18 1.374(10)
C16 C15 1.380(8)
C16 C17 1.383(10)
C1 C5 1.424(11)
C24 C25 1.386(10)
C24 C23 1.401(10)
C22 C23 1.371(10)
C22 C21 1.397(10)
C21 C26 1.397(9)
C25 C26 1.382(9)
C8 C6 1.531(9)
C32 C27 1.380(10)
C32 C31 1.395(9)
C6 C7 1.523(9)
C14 C13 1.391(10)
C4 C3 1.392(10)
C4 C5 1.422(10)
C31 C30 1.380(12)
C27 C28 1.399(9)
C30 C29 1.377(13)
C12 C13 1.378(10)
C18 C17 1.384(11)
C33 C34 1.446(10)
C29 C28 1.394(11)
